data_4082136
loop_
_publ_author_name
'Zhang, Jian'
'Zheng, Fangrui'
'Xie, Zuowei'

_publ_section_title
;
 Synthesis and Characterization of 14-Vertex Carboranes
;
_journal_issue 24
_journal_name_full Organometallics
_journal_page_first 7399
_journal_paper_doi 10.1021/om4009235
_journal_volume 32
_journal_year 2013
_chemical_formula_sum 'C6 H22 B12 Si'
_chemical_formula_weight 252.05
_chemical_name_systematic
; 
 ? 
;
_space_group_IT_number 14
_symmetry_cell_setting monoclinic
_symmetry_space_group_name_Hall '-P 2ybc'
_symmetry_space_group_name_H-M 'P 1 21/c 1'
_atom_sites_solution_hydrogens geom
_atom_sites_solution_primary direct
_atom_sites_solution_secondary difmap
_audit_creation_method SHELXL-97
_cell_angle_alpha 90.00
_cell_angle_beta 95.450(3)
_cell_angle_gamma 90.00
_cell_formula_units_Z 4
_cell_length_a 7.1477(10)
_cell_length_b 14.2804(19)
_cell_length_c 15.2566(19)
_cell_measurement_reflns_used 18
_cell_measurement_temperature 293(2)
_cell_measurement_theta_max 14
_cell_measurement_theta_min -14
_cell_volume 1550.2(4)
_computing_cell_refinement 'BRUKER SMART CCD DIFFRACTOMETER'
_computing_data_collection 'BRUKER SMART CCD DIFFRACTOMETER'
_computing_data_reduction 'BRUKER SMART CCD DIFFRACTOMETER'
_computing_molecular_graphics 'SIEMENS SHELXTL'
_computing_publication_material 'SIEMENS SHELXTL'
_computing_structure_refinement 'SHELXL-97 (Sheldrick, 2008)'
_computing_structure_solution 'SHELXS-97 (Sheldrick, 2008)'
_diffrn_ambient_temperature 293(2)
_diffrn_measured_fraction_theta_full 0.994
_diffrn_measured_fraction_theta_max 0.994
_diffrn_measurement_device_type 'BRUKER SMART CCD DIFFRACTOMETER'
_diffrn_measurement_method 'PHI & OMEGA SCAN'
_diffrn_radiation_monochromator graphite
_diffrn_radiation_source 'fine-focus sealed tube'
_diffrn_radiation_type MoK\a
_diffrn_radiation_wavelength 0.71073
_diffrn_reflns_av_R_equivalents 0.0913
_diffrn_reflns_av_sigmaI/netI 0.1376
_diffrn_reflns_limit_h_max 9
_diffrn_reflns_limit_h_min -9
_diffrn_reflns_limit_k_max 18
_diffrn_reflns_limit_k_min -9
_diffrn_reflns_limit_l_max 19
_diffrn_reflns_limit_l_min -20
_diffrn_reflns_number 10368
_diffrn_reflns_theta_full 28.06
_diffrn_reflns_theta_max 28.06
_diffrn_reflns_theta_min 1.96
_exptl_absorpt_coefficient_mu 0.122
_exptl_absorpt_correction_T_max 1.0000
_exptl_absorpt_correction_T_min 0.423108
_exptl_absorpt_correction_type multi-scan
_exptl_crystal_colour colourless
_exptl_crystal_density_diffrn 1.080
_exptl_crystal_density_method 'not measured'
_exptl_crystal_description block
_exptl_crystal_F_000 528
_exptl_crystal_size_max 0.30
_exptl_crystal_size_mid 0.20
_exptl_crystal_size_min 0.10
_refine_diff_density_max 0.247
_refine_diff_density_min -0.208
_refine_diff_density_rms 0.045
_refine_ls_extinction_method none
_refine_ls_goodness_of_fit_ref 0.969
_refine_ls_hydrogen_treatment riding
_refine_ls_matrix_type full
_refine_ls_number_parameters 172
_refine_ls_number_reflns 3751
_refine_ls_number_restraints 0
_refine_ls_restrained_S_all 0.969
_refine_ls_R_factor_all 0.2187
_refine_ls_R_factor_gt 0.0690
_refine_ls_shift/su_max 0.001
_refine_ls_shift/su_mean 0.000
_refine_ls_structure_factor_coef Fsqd
_refine_ls_weighting_details 'calc w=1/[\s^2^(Fo^2^)+(0.0983P)^2^+0.2410P] where P=(Fo^2^+2Fc^2^)/3'
_refine_ls_weighting_scheme calc
_refine_ls_wR_factor_gt 0.1704
_refine_ls_wR_factor_ref 0.2460
_reflns_number_gt 1228
_reflns_number_total 3751
_reflns_threshold_expression >2sigma(I)
_cod_data_source_file om4009235_si_002.cif
_cod_data_source_block 12b
_cod_depositor_comments
;
The following automatic conversions were performed:

'_symmetry_cell_setting' value 'Monoclinic' changed to 'monoclinic'
according to /home/saulius/struct/CIF-dictionaries/cif_core.dic
dictionary named 'cif_core.dic' version 2.4.2 from 2011-04-26.

Automatic conversion script
Id: cif_fix_values 1891 2012-01-12 08:04:46Z andrius 
;
_cod_original_sg_symbol_H-M P2(1)/c
_cod_database_code 4082136

loop_
_symmetry_equiv_pos_as_xyz
'x, y, z'
'-x, y+1/2, -z+1/2'
'-x, -y, -z'
'x, -y-1/2, z-1/2'

loop_
_atom_site_label
_atom_site_type_symbol
_atom_site_fract_x
_atom_site_fract_y
_atom_site_fract_z
_atom_site_U_iso_or_equiv
_atom_site_adp_type
_atom_site_occupancy
_atom_site_symmetry_multiplicity
_atom_site_calc_flag
_atom_site_refinement_flags
Si1 Si 0.94327(17) 0.79420(9) 0.44280(7) 0.0710(5) Uani 1 1 d .
C2 C 0.8154(5) 0.6738(3) 0.3088(2) 0.0529(10) Uani 1 1 d .
C8 C 0.7434(5) 0.6319(3) 0.4015(2) 0.0562(10) Uani 1 1 d .
C11 C 0.9354(6) 0.7601(3) 0.3226(3) 0.0671(11) Uani 1 1 d .
H11A H 0.8824 0.8107 0.2857 0.081 Uiso 1 1 calc R
H11B H 1.0614 0.7475 0.3069 0.081 Uiso 1 1 calc R
C12 C 0.8017(6) 0.6930(3) 0.4812(2) 0.0739(12) Uani 1 1 d .
H12A H 0.8768 0.6570 0.5256 0.089 Uiso 1 1 calc R
H12B H 0.6914 0.7161 0.5068 0.089 Uiso 1 1 calc R
C13 C 1.1864(6) 0.7946(3) 0.4988(3) 0.1011(16) Uani 1 1 d .
H13A H 1.1828 0.8122 0.5594 0.152 Uiso 1 1 calc R
H13B H 1.2619 0.8386 0.4702 0.152 Uiso 1 1 calc R
H13C H 1.2398 0.7331 0.4958 0.152 Uiso 1 1 calc R
C14 C 0.8237(7) 0.9074(3) 0.4559(3) 0.1056(17) Uani 1 1 d .
H14A H 0.8295 0.9232 0.5173 0.158 Uiso 1 1 calc R
H14B H 0.6947 0.9025 0.4323 0.158 Uiso 1 1 calc R
H14C H 0.8848 0.9553 0.4249 0.158 Uiso 1 1 calc R
B1 B 0.8315(7) 0.5664(4) 0.2331(3) 0.0770(16) Uani 1 1 d .
H1 H 0.9478 0.5909 0.1966 0.092 Uiso 1 1 calc R
B3 B 0.9212(6) 0.5787(3) 0.3533(3) 0.0667(14) Uani 1 1 d .
H3 H 1.0721 0.5860 0.3744 0.080 Uiso 1 1 calc R
B4 B 0.8496(8) 0.4694(4) 0.3196(4) 0.0882(17) Uani 1 1 d .
H4 H 0.9603 0.4156 0.3239 0.106 Uiso 1 1 calc R
B5 B 0.6753(8) 0.4577(4) 0.2343(4) 0.0951(19) Uani 1 1 d .
H5 H 0.6879 0.3964 0.1915 0.114 Uiso 1 1 calc R
B6 B 0.5840(7) 0.5582(4) 0.1848(3) 0.0769(16) Uani 1 1 d .
H6 H 0.5486 0.5547 0.1131 0.092 Uiso 1 1 calc R
B7 B 0.6536(6) 0.6672(4) 0.2239(3) 0.0655(13) Uani 1 1 d .
H7 H 0.6554 0.7235 0.1748 0.079 Uiso 1 1 calc R
B9 B 0.7572(6) 0.5172(3) 0.4120(3) 0.0682(14) Uani 1 1 d .
H9 H 0.7884 0.4903 0.4793 0.082 Uiso 1 1 calc R
B10 B 0.6146(8) 0.4490(4) 0.3415(4) 0.0948(19) Uani 1 1 d .
H10 H 0.5659 0.3837 0.3700 0.114 Uiso 1 1 calc R
B11 B 0.4628(8) 0.4983(5) 0.2623(4) 0.0972(19) Uani 1 1 d .
H11 H 0.3304 0.4605 0.2446 0.117 Uiso 1 1 calc R
B12 B 0.4483(6) 0.6162(4) 0.2586(3) 0.0787(16) Uani 1 1 d .
H12 H 0.3060 0.6434 0.2400 0.094 Uiso 1 1 calc R
B13 B 0.5868(6) 0.6855(4) 0.3308(3) 0.0642(13) Uani 1 1 d .
H13 H 0.5233 0.7504 0.3531 0.077 Uiso 1 1 calc R
B14 B 0.5187(6) 0.5649(4) 0.3696(3) 0.0787(16) Uani 1 1 d .
H14 H 0.4503 0.5796 0.4297 0.094 Uiso 1 1 calc R

loop_
_atom_site_aniso_label
_atom_site_aniso_U_11
_atom_site_aniso_U_22
_atom_site_aniso_U_33
_atom_site_aniso_U_23
_atom_site_aniso_U_13
_atom_site_aniso_U_12
Si1 0.0731(9) 0.0791(9) 0.0592(8) -0.0096(7) -0.0025(6) -0.0030(7)
C2 0.051(2) 0.066(2) 0.043(2) 0.0013(18) 0.0070(17) -0.001(2)
C8 0.047(2) 0.074(3) 0.047(2) 0.007(2) 0.0066(18) -0.002(2)
C11 0.073(3) 0.062(3) 0.067(3) -0.003(2) 0.012(2) -0.009(2)
C12 0.072(3) 0.102(3) 0.048(2) -0.005(2) 0.006(2) -0.004(2)
C13 0.089(4) 0.124(4) 0.087(3) -0.015(3) -0.010(3) -0.014(3)
C14 0.133(4) 0.100(4) 0.081(3) -0.027(3) -0.008(3) 0.015(3)
B1 0.050(3) 0.117(4) 0.064(3) -0.019(3) 0.007(2) 0.003(3)
B3 0.043(3) 0.083(4) 0.075(3) 0.014(3) 0.009(2) 0.010(3)
B4 0.075(4) 0.091(4) 0.098(4) -0.005(3) -0.001(3) 0.020(3)
B5 0.104(5) 0.079(4) 0.099(5) -0.020(4) -0.007(4) -0.002(4)
B6 0.060(3) 0.107(4) 0.062(3) -0.015(3) -0.003(3) -0.011(3)
B7 0.060(3) 0.084(3) 0.052(3) 0.007(3) 0.001(2) 0.004(3)
B9 0.058(3) 0.077(3) 0.067(3) 0.017(3) -0.002(2) -0.005(3)
B10 0.098(4) 0.088(4) 0.096(4) 0.013(4) -0.002(4) -0.032(4)
B11 0.069(4) 0.134(5) 0.087(4) -0.006(4) -0.003(3) -0.033(4)
B12 0.043(3) 0.128(5) 0.063(3) -0.004(3) -0.005(2) 0.004(3)
B13 0.047(3) 0.087(4) 0.061(3) 0.008(3) 0.011(2) 0.018(3)
B14 0.047(3) 0.119(5) 0.072(3) 0.018(3) 0.009(2) -0.004(3)

loop_
_atom_type_symbol
_atom_type_description
_atom_type_scat_dispersion_real
_atom_type_scat_dispersion_imag
_atom_type_scat_source
C C 0.0033 0.0016 'International Tables Vol C Tables 4.2.6.8 and 6.1.1.4'
H H 0.0000 0.0000 'International Tables Vol C Tables 4.2.6.8 and 6.1.1.4'
B B 0.0013 0.0007 'International Tables Vol C Tables 4.2.6.8 and 6.1.1.4'
Si Si 0.0817 0.0704 'International Tables Vol C Tables 4.2.6.8 and 6.1.1.4'

loop_
_geom_angle_atom_site_label_1
_geom_angle_atom_site_label_2
_geom_angle_atom_site_label_3
_geom_angle
C14 Si1 C13 111.6(2)
C14 Si1 C12 111.6(2)
C13 Si1 C12 111.3(2)
C14 Si1 C11 111.0(2)
C13 Si1 C11 112.7(2)
C12 Si1 C11 97.84(17)
C11 C2 B7 120.2(3)
C11 C2 C8 113.2(3)
B7 C2 C8 113.3(3)
C11 C2 B3 112.3(3)
B7 C2 B3 121.9(3)
C8 C2 B3 61.6(2)
C11 C2 B13 115.9(3)
B7 C2 B13 63.2(3)
C8 C2 B13 59.2(2)
B3 C2 B13 113.9(3)
C12 C8 B9 118.9(3)
C12 C8 C2 112.9(3)
B9 C8 C2 114.8(3)
C12 C8 B13 111.7(3)
B9 C8 B13 123.4(3)
C2 C8 B13 61.7(2)
C12 C8 B3 116.2(3)
B9 C8 B3 63.8(3)
C2 C8 B3 59.3(2)
B13 C8 B3 114.1(3)
C2 C11 Si1 108.1(2)
C8 C12 Si1 107.7(3)
B6 B1 B3 127.8(3)
B6 B1 B4 103.2(4)
B3 B1 B4 53.3(3)
B6 B1 B5 54.4(3)
B3 B1 B5 102.1(4)
B4 B1 B5 53.6(3)
B6 B1 B7 54.3(2)
B3 B1 B7 99.4(3)
B4 B1 B7 126.6(4)
B5 B1 B7 103.1(3)
C2 B3 C8 59.0(2)
C2 B3 B4 120.7(4)
C8 B3 B4 108.8(3)
C2 B3 B9 108.2(3)
C8 B3 B9 56.5(2)
B4 B3 B9 60.4(3)
C2 B3 B1 65.3(3)
C8 B3 B1 105.1(3)
B4 B3 B1 63.8(3)
B9 B3 B1 105.3(3)
B3 B4 B5 119.5(4)
B3 B4 B9 61.7(3)
B5 B4 B9 110.2(4)
B3 B4 B10 110.9(4)
B5 B4 B10 59.6(3)
B9 B4 B10 58.3(3)
B3 B4 B1 62.9(3)
B5 B4 B1 63.4(3)
B9 B4 B1 105.5(4)
B10 B4 B1 104.3(4)
B11 B5 B6 61.3(3)
B11 B5 B4 111.9(4)
B6 B5 B4 117.8(4)
B11 B5 B10 58.9(3)
B6 B5 B10 110.8(4)
B4 B5 B10 61.5(3)
B11 B5 B1 105.0(4)
B6 B5 B1 61.1(3)
B4 B5 B1 63.1(3)
B10 B5 B1 105.4(4)
B5 B6 B7 121.1(4)
B5 B6 B11 59.2(3)
B7 B6 B11 110.6(4)
B5 B6 B12 108.7(4)
B7 B6 B12 60.8(3)
B11 B6 B12 57.4(3)
B5 B6 B1 64.6(3)
B7 B6 B1 64.7(3)
B11 B6 B1 106.1(4)
B12 B6 B1 106.2(3)
C2 B7 B6 118.7(4)
C2 B7 B13 59.9(2)
B6 B7 B13 111.1(3)
C2 B7 B12 109.2(3)
B6 B7 B12 60.7(3)
B13 B7 B12 58.4(3)
C2 B7 B1 64.9(2)
B6 B7 B1 61.0(3)
B13 B7 B1 106.3(3)
B12 B7 B1 103.5(3)
C8 B9 B10 118.5(4)
C8 B9 B4 109.4(4)
B10 B9 B4 61.4(3)
C8 B9 B3 59.7(2)
B10 B9 B3 110.3(4)
B4 B9 B3 57.9(3)
C8 B9 B14 64.3(3)
B10 B9 B14 61.8(3)
B4 B9 B14 105.2(3)
B3 B9 B14 105.5(3)
B11 B10 B9 120.9(4)
B11 B10 B5 60.0(3)
B9 B10 B5 111.3(4)
B11 B10 B4 110.6(4)
B9 B10 B4 60.4(3)
B5 B10 B4 58.9(3)
B11 B10 B14 64.5(3)
B9 B10 B14 63.8(3)
B5 B10 B14 106.5(4)
B4 B10 B14 106.0(4)
B12 B11 B10 118.0(4)
B12 B11 B5 112.4(4)
B10 B11 B5 61.1(4)
B12 B11 B6 61.5(3)
B10 B11 B6 111.0(4)
B5 B11 B6 59.5(3)
B12 B11 B14 62.4(3)
B10 B11 B14 61.8(3)
B5 B11 B14 105.3(4)
B6 B11 B14 105.0(4)
B11 B12 B13 121.5(4)
B11 B12 B6 61.1(3)
B13 B12 B6 111.2(3)
B11 B12 B7 111.8(4)
B13 B12 B7 60.7(3)
B6 B12 B7 58.5(3)
B11 B12 B14 64.4(3)
B13 B12 B14 63.7(3)
B6 B12 B14 106.1(4)
B7 B12 B14 105.9(3)
C8 B13 C2 59.0(2)
C8 B13 B12 117.5(4)
C2 B13 B12 108.7(3)
C8 B13 B7 107.9(3)
C2 B13 B7 57.0(2)
B12 B13 B7 60.8(3)
C8 B13 B14 63.8(2)
C2 B13 B14 104.6(3)
B12 B13 B14 62.0(3)
B7 B13 B14 104.7(3)
B10 B14 B12 102.4(4)
B10 B14 B9 54.4(3)
B12 B14 B9 127.4(4)
B10 B14 B13 128.7(4)
B12 B14 B13 54.3(2)
B9 B14 B13 100.6(3)
B10 B14 B11 53.7(3)
B12 B14 B11 53.2(3)
B9 B14 B11 102.9(4)
B13 B14 B11 103.0(3)

loop_
_geom_bond_atom_site_label_1
_geom_bond_atom_site_label_2
_geom_bond_distance
Si1 C14 1.848(4)
Si1 C13 1.862(4)
Si1 C12 1.889(4)
Si1 C11 1.894(4)
C2 C11 1.504(5)
C2 B7 1.655(5)
C2 C8 1.663(5)
C2 B3 1.668(5)
C2 B13 1.708(5)
C8 C12 1.523(5)
C8 B9 1.647(6)
C8 B13 1.666(5)
C8 B3 1.706(6)
B1 B6 1.854(6)
B1 B3 1.894(7)
B1 B4 1.909(8)
B1 B5 1.914(8)
B1 B7 1.917(7)
B3 B4 1.706(7)
B3 B9 1.774(6)
B4 B5 1.723(7)
B4 B9 1.751(7)
B4 B10 1.768(8)
B5 B11 1.717(8)
B5 B6 1.722(8)
B5 B10 1.736(9)
B6 B7 1.723(7)
B6 B11 1.754(7)
B6 B12 1.761(7)
B7 B13 1.762(6)
B7 B12 1.764(7)
B9 B10 1.713(7)
B9 B14 1.891(6)
B10 B11 1.698(8)
B10 B14 1.857(8)
B11 B12 1.688(8)
B11 B14 1.903(8)
B12 B13 1.721(7)
B12 B14 1.870(7)
B13 B14 1.899(7)
